data_1509110
loop_
_publ_author_name
'Fornasini, M.L.'
'Merlo, F.'
'Pani, M.'

_publ_section_title
;
 RMX compounds formed by alkaline earths, europium and ytterbium. IV:
 ternary phases with M = Ag and X =Si, Ge, Sn, Pb
;
_journal_name_full 'Journal of Alloys Compd.'
_journal_page_first 289
_journal_page_last 295
_journal_paper_doi 10.1016/0925-8388(95)01952-9
_journal_volume 232
_journal_year 1996
_chemical_formula_sum 'Ag0.4 Ca Si1.405'
_chemical_name_systematic 'Calcium silver silicide (1/0.4/1.41)'
_space_group_IT_number 187
_symmetry_space_group_name_Hall 'P -6 2'
_symmetry_space_group_name_H-M 'P -6 m 2'
_cell_angle_alpha 90
_cell_angle_beta 90
_cell_angle_gamma 120
_cell_formula_units_Z 8
_cell_length_a 8.304
_cell_length_b 8.304
_cell_length_c 8.643
_cell_volume 516.143
_citation_journal_id_ASTM JALCEU
_cod_data_source_file silver0-1_76.cif
_cod_data_source_block Ag0.4Ca1Si1.405
_cod_original_cell_volume 516.1427
_cod_original_formula_sum 'Ag0.4 Ca1 Si1.405'
_cod_database_code 1509110

loop_
_symmetry_equiv_pos_as_xyz
x,y,z
-x+y,-x,-z
-y,x-y,z
x,y,-z
-x+y,-x,z
-y,x-y,-z
-y,-x,-z
-x+y,y,z
x,x-y,-z
-y,-x,z
-x+y,y,-z
x,x-y,z

loop_
_atom_site_label
_atom_site_type_symbol
_atom_site_fract_x
_atom_site_fract_y
_atom_site_fract_z
_atom_site_occupancy
Ag1 Ag 0.3333 0.6667 0 1
Ag4 Ag 0.834 0.166 0.5 0.17
Ag3 Ag 0.5 0.5 0.5 0.23
Si3 Si 0.3333 0.6667 0.5 1
Si6 Si 0.834 0.166 0.5 0.83
Si1 Si 0.5079 0.4921 0 1
Si2 Si 0.827 0.173 0 0.48
Ca1 Ca 0.1668 0.8332 0.2504 1
Si4 Si 0 0 0.5 1
Ca2 Ca 0.6667 0.3333 0.2488 1
Si5 Si 0.5 0.5 0.5 0.77
Ag2 Ag 0 0 0 1
